data_2108836
loop_
_publ_author_name
'Yushina, Irina'
'Krylov, Alexander'
'Leonidov, Ivan I.'
'Batalov, Vladimir'
'Chen, Yu-Sheng'
'Wang, Suyin Grass'
'Stash, Adam'
'Bartashevich, Ekaterina'

_publ_contact_author 'Adam Stash'
_publ_section_title
;
 The influence of chalcogen atom on conformation and phase transition in
 chalcogenazinoquinolinium monoiodides
;
_journal_issue 4
_journal_name_full 'Acta Crystallographica Section B'
_journal_page_first
;
;
_journal_paper_doi 10.1107/S2052520621004571
_journal_volume 77
_journal_year 2021
_chemical_formula_moiety 'C12 H11 I N S, I'
_chemical_formula_sum 'C12 H11 I2 N S'
_chemical_formula_weight 455.08
_chemical_name_systematic
;
3-(iodomethyl)-2,3-dihydro-[1,4]thiazino[2,3,4-ij]quinolin-4-ium monoiodide
;
_space_group_crystal_system triclinic
_space_group_IT_number 2
_space_group_name_Hall '-P 1'
_space_group_name_H-M_alt 'P -1'
_atom_sites_solution_hydrogens geom
_audit_creation_method SHELXL-2018/3
_cell_angle_alpha 88.1883(7)
_cell_angle_beta 89.4720(6)
_cell_angle_gamma 73.9234(8)
_cell_formula_units_Z 4
_cell_length_a 8.1178(2)
_cell_length_b 12.0928(3)
_cell_length_c 14.4689(3)
_cell_measurement_reflns_used 9143
_cell_measurement_temperature 100(2)
_cell_measurement_theta_max 16.715
_cell_measurement_theta_min 3.070
_cell_volume 1364.14(6)
_computing_cell_refinement 'SAINT V8.32B (Bruker AXS Inc., 2013)'
_computing_data_reduction 'SAINT V8.32B (Bruker AXS Inc., 2013)'
_computing_molecular_graphics 'Bruker SHELXTL (Bruker AXS Inc., 2013)'
_computing_structure_refinement 'SHELXL-2014/7 (Sheldrick, 2014)'
_computing_structure_solution 'SHELXT-2014/4 (Sheldrick, 2014)'
_diffrn_ambient_temperature 100(2)
_diffrn_measured_fraction_theta_full 0.844
_diffrn_measured_fraction_theta_max 0.854
_diffrn_measurement_device_type
;
Huber 3 circle diffractometer with PILATUS3 X CdTe 1M detector
;
_diffrn_measurement_method \f-scan
_diffrn_radiation_type synchrotron
_diffrn_radiation_wavelength 0.41426
_diffrn_reflns_av_R_equivalents 0.0404
_diffrn_reflns_av_unetI/netI 0.0376
_diffrn_reflns_Laue_measured_fraction_full 0.844
_diffrn_reflns_Laue_measured_fraction_max 0.854
_diffrn_reflns_limit_h_max 11
_diffrn_reflns_limit_h_min -11
_diffrn_reflns_limit_k_max 16
_diffrn_reflns_limit_k_min -16
_diffrn_reflns_limit_l_max 20
_diffrn_reflns_limit_l_min 0
_diffrn_reflns_number 31252
_diffrn_reflns_point_group_measured_fraction_full 0.844
_diffrn_reflns_point_group_measured_fraction_max 0.854
_diffrn_reflns_theta_full 14.392
_diffrn_reflns_theta_max 16.723
_diffrn_reflns_theta_min 0.821
_diffrn_source 'Advanced photon source'
_diffrn_standards_decay_% 0
_diffrn_standards_interval_time 0
_diffrn_standards_number 0
_exptl_absorpt_coefficient_mu 1.100
_exptl_absorpt_correction_T_max 0.942
_exptl_absorpt_correction_T_min 0.803
_exptl_absorpt_correction_type multi-scan
_exptl_absorpt_process_details
;
 TWINABS-2012/1 (Bruker,2012) was used for absorption correction.
 
Statistics for singles of twin component  1
 -------------------------------------------
 Scan 2-theta  R(int)   Total I>2sig(I)
    1    0.0  0.0423    14226   11834

 Statistics for singles of twin component  2
 -------------------------------------------
 Scan 2-theta  R(int)   Total I>2sig(I)
    1    0.0  0.0399    14401   11687

 Statistics for all composite reflections
 ----------------------------------------
 Scan 2-theta  R(int)   Total I>2sig(I)
    1    0.0  0.0367     2625    2473

 Statistics for all single and composite reflections
 ---------------------------------------------------
 Scan 2-theta  R(int)   Total I>2sig(I)
    1    0.0  0.0404    31252   25994

 HKLF 5 dataset constructed from all observations involving domains 1..2
   13686 Corrected reflections written to HKL file.

;
_exptl_crystal_colour yellow
_exptl_crystal_density_diffrn 2.216
_exptl_crystal_description prism
_exptl_crystal_F_000 848
_exptl_crystal_size_max 0.092
_exptl_crystal_size_mid 0.076
_exptl_crystal_size_min 0.023
_refine_diff_density_max 1.628
_refine_diff_density_min -0.932
_refine_diff_density_rms 0.150
_refine_ls_extinction_method none
_refine_ls_goodness_of_fit_ref 1.067
_refine_ls_hydrogen_treatment constr
_refine_ls_matrix_type full
_refine_ls_number_parameters 290
_refine_ls_number_reflns 6546
_refine_ls_number_restraints 0
_refine_ls_restrained_S_all 1.067
_refine_ls_R_factor_all 0.0344
_refine_ls_R_factor_gt 0.0292
_refine_ls_shift/su_max 0.002
_refine_ls_shift/su_mean 0.000
_refine_ls_structure_factor_coef Fsqd
_refine_ls_weighting_details 'w=1/[\s^2^(Fo^2^)+(0.0449P)^2^] where P=(Fo^2^+2Fc^2^)/3'
_refine_ls_weighting_scheme calc
_refine_ls_wR_factor_gt 0.0776
_refine_ls_wR_factor_ref 0.0801
_reflns_Friedel_coverage 0.000
_reflns_number_gt 5767
_reflns_number_total 6546
_reflns_threshold_expression 'I > 2\s(I)'
_cod_data_source_file xk5079sup1.cif
_cod_data_source_block KB02_100K
_cod_database_code 2108836
_publcif_datablock.id {c729a655-eabd-4f8c-a5ec-06a1023ba6af}

_shelx_space_group_comment
;
The symmetry employed for this shelxl refinement is uniquely defined
by the following loop, which should always be used as a source of
symmetry information in preference to the above space-group names.
They are only intended as comments.
;
_shelx_estimated_absorpt_t_min 0.906
_shelx_estimated_absorpt_t_max 0.975

loop_
_space_group_symop_operation_xyz
'x, y, z'
'-x, -y, -z'

loop_
_atom_site_label
_atom_site_type_symbol
_atom_site_fract_x
_atom_site_fract_y
_atom_site_fract_z
_atom_site_U_iso_or_equiv
_atom_site_adp_type
_atom_site_occupancy
_atom_site_site_symmetry_order
_atom_site_calc_flag
_atom_site_refinement_flags_posn
_atom_site_refinement_flags_adp
_atom_site_refinement_flags_occupancy
_atom_site_disorder_assembly
_atom_site_disorder_group
I1 I 0.18194(3) 0.81266(2) 0.26262(2) 0.01822(7) Uani 1 1 d . . . . .
I2 I 0.22975(3) 0.81379(2) 0.51435(2) 0.01933(7) Uani 1 1 d . . . . .
S1 S 0.28732(14) 0.55272(8) 0.07751(6) 0.02110(18) Uani 1 1 d . . . . .
N1 N 0.2543(4) 0.7845(2) -0.04210(19) 0.0162(6) Uani 1 1 d . . . . .
C1 C 0.2541(6) 0.8821(3) -0.0890(2) 0.0221(7) Uani 1 1 d . . . . .
H1A H 0.292095 0.939296 -0.058941 0.027 Uiso 1 1 calc R U . . .
C2 C 0.1995(6) 0.9015(3) -0.1809(3) 0.0261(8) Uani 1 1 d . . . . .
H2A H 0.199585 0.971414 -0.212759 0.031 Uiso 1 1 calc R U . . .
C3 C 0.1453(6) 0.8182(3) -0.2248(2) 0.0245(8) Uani 1 1 d . . . . .
H3A H 0.107095 0.831195 -0.287060 0.029 Uiso 1 1 calc R U . . .
C4 C 0.0869(6) 0.6282(3) -0.2206(3) 0.0238(8) Uani 1 1 d . . . . .
H4A H 0.047140 0.640423 -0.282644 0.029 Uiso 1 1 calc R U . . .
C5 C 0.0860(6) 0.5281(3) -0.1736(3) 0.0256(8) Uani 1 1 d . . . . .
H5A H 0.042502 0.472550 -0.202459 0.031 Uiso 1 1 calc R U . . .
C6 C 0.1498(5) 0.5076(3) -0.0825(3) 0.0214(7) Uani 1 1 d . . . . .
H6A H 0.151903 0.436737 -0.051545 0.026 Uiso 1 1 calc R U . . .
C7 C 0.2097(5) 0.5883(3) -0.0365(2) 0.0177(6) Uani 1 1 d . . . . .
C8 C 0.1462(5) 0.7134(3) -0.1778(2) 0.0207(7) Uani 1 1 d . . . . .
C9 C 0.2056(5) 0.6951(3) -0.0833(2) 0.0165(6) Uani 1 1 d . . . . .
C10 C 0.3028(5) 0.7781(3) 0.0590(2) 0.0183(7) Uani 1 1 d . . . . .
H10A H 0.375634 0.831509 0.067659 0.022 Uiso 1 1 calc R U . . .
C11 C 0.4126(5) 0.6549(3) 0.0837(2) 0.0180(7) Uani 1 1 d . . . . .
H11A H 0.458972 0.652604 0.147003 0.022 Uiso 1 1 calc R U . . .
H11B H 0.510575 0.633207 0.040386 0.022 Uiso 1 1 calc R U . . .
C12 C 0.1391(5) 0.8228(3) 0.1145(2) 0.0176(6) Uani 1 1 d . . . . .
H12A H 0.058344 0.777739 0.099775 0.021 Uiso 1 1 calc R U . . .
H12B H 0.084814 0.904029 0.095435 0.021 Uiso 1 1 calc R U . . .
I1A I 0.31911(3) 0.18763(2) 0.78182(2) 0.01981(7) Uani 1 1 d . . . . .
I2A I 0.26931(4) 0.17142(2) 1.03244(2) 0.02152(7) Uani 1 1 d . . . . .
S1A S 0.21906(14) 0.45219(8) 0.57767(6) 0.02133(18) Uani 1 1 d . . . . .
N1A N 0.2422(4) 0.2182(2) 0.4771(2) 0.0170(6) Uani 1 1 d . . . . .
C1A C 0.2377(5) 0.1187(3) 0.4380(3) 0.0216(7) Uani 1 1 d . . . . .
H1AA H 0.199493 0.063239 0.473656 0.026 Uiso 1 1 calc R U . . .
C2A C 0.2883(6) 0.0959(3) 0.3460(3) 0.0259(8) Uani 1 1 d . . . . .
H2AA H 0.284213 0.025600 0.319845 0.031 Uiso 1 1 calc R U . . .
C3A C 0.3437(6) 0.1751(3) 0.2939(2) 0.0235(8) Uani 1 1 d . . . . .
H3AA H 0.378502 0.159882 0.231596 0.028 Uiso 1 1 calc R U . . .
C4A C 0.4107(6) 0.3633(3) 0.2814(2) 0.0250(8) Uani 1 1 d . . . . .
H4AA H 0.448417 0.348202 0.219575 0.030 Uiso 1 1 calc R U . . .
C5A C 0.4159(6) 0.4642(3) 0.3202(3) 0.0251(8) Uani 1 1 d . . . . .
H5AA H 0.460915 0.517542 0.285930 0.030 Uiso 1 1 calc R U . . .
C6A C 0.3541(6) 0.4889(3) 0.4114(3) 0.0226(7) Uani 1 1 d . . . . .
H6AA H 0.353811 0.560642 0.436474 0.027 Uiso 1 1 calc R U . . .
C7A C 0.2943(5) 0.4111(3) 0.4646(2) 0.0171(6) Uani 1 1 d . . . . .
C8A C 0.3490(5) 0.2808(3) 0.3335(2) 0.0206(7) Uani 1 1 d . . . . .
C9A C 0.2937(5) 0.3035(3) 0.4268(2) 0.0164(6) Uani 1 1 d . . . . .
C10A C 0.1958(5) 0.2284(3) 0.5779(2) 0.0185(7) Uani 1 1 d . . . . .
H10B H 0.121618 0.176547 0.592613 0.022 Uiso 1 1 calc R U . . .
C11A C 0.0922(5) 0.3513(3) 0.5954(2) 0.0190(7) Uani 1 1 d . . . . .
H11C H 0.048519 0.356062 0.659709 0.023 Uiso 1 1 calc R U . . .
H11D H -0.007758 0.372749 0.553266 0.023 Uiso 1 1 calc R U . . .
C12A C 0.3639(5) 0.1834(3) 0.6332(2) 0.0207(7) Uani 1 1 d . . . . .
H12C H 0.441821 0.231100 0.616767 0.025 Uiso 1 1 calc R U . . .
H12D H 0.420873 0.103342 0.615871 0.025 Uiso 1 1 calc R U . . .

loop_
_atom_site_aniso_label
_atom_site_aniso_U_11
_atom_site_aniso_U_22
_atom_site_aniso_U_33
_atom_site_aniso_U_23
_atom_site_aniso_U_13
_atom_site_aniso_U_12
I1 0.01325(14) 0.02403(12) 0.01835(12) -0.00366(8) -0.00062(8) -0.00644(9)
I2 0.01607(15) 0.02250(12) 0.01876(12) 0.00014(8) -0.00112(9) -0.00426(9)
S1 0.0248(6) 0.0184(4) 0.0203(4) 0.0011(3) -0.0049(3) -0.0063(3)
N1 0.0117(17) 0.0158(13) 0.0196(13) -0.0041(10) 0.0006(11) -0.0011(11)
C1 0.017(2) 0.0244(18) 0.0241(17) -0.0023(13) -0.0009(14) -0.0050(14)
C2 0.027(3) 0.0222(18) 0.0278(18) 0.0062(14) 0.0022(16) -0.0052(16)
C3 0.025(2) 0.0276(19) 0.0171(15) 0.0039(13) -0.0021(14) -0.0011(15)
C4 0.018(2) 0.0270(18) 0.0232(17) -0.0110(13) -0.0014(14) -0.0005(14)
C5 0.021(2) 0.0255(18) 0.0304(19) -0.0120(14) -0.0042(15) -0.0060(15)
C6 0.017(2) 0.0165(16) 0.0294(18) -0.0072(13) 0.0025(14) -0.0029(13)
C7 0.016(2) 0.0177(15) 0.0190(15) -0.0046(11) -0.0018(12) -0.0034(12)
C8 0.017(2) 0.0244(17) 0.0173(15) -0.0039(12) -0.0002(13) -0.0005(14)
C9 0.0133(19) 0.0155(15) 0.0197(15) -0.0025(11) -0.0007(12) -0.0019(12)
C10 0.017(2) 0.0188(15) 0.0196(15) -0.0027(12) -0.0024(13) -0.0052(13)
C11 0.0141(19) 0.0200(16) 0.0194(15) -0.0046(12) -0.0025(12) -0.0032(13)
C12 0.0111(19) 0.0218(17) 0.0184(15) -0.0049(12) -0.0015(12) -0.0013(13)
I1A 0.01398(14) 0.02715(13) 0.01972(12) 0.00038(9) -0.00276(9) -0.00807(10)
I2A 0.01557(15) 0.02933(13) 0.01867(12) -0.00413(9) -0.00128(9) -0.00418(10)
S1A 0.0245(6) 0.0195(4) 0.0215(4) -0.0048(3) 0.0031(3) -0.0081(4)
N1A 0.0165(17) 0.0122(12) 0.0209(13) 0.0006(10) -0.0041(11) -0.0016(11)
C1A 0.017(2) 0.0176(16) 0.0303(18) -0.0039(13) -0.0031(14) -0.0036(13)
C2A 0.021(2) 0.0235(18) 0.0317(19) -0.0117(14) -0.0055(16) -0.0027(15)
C3A 0.021(2) 0.0271(19) 0.0179(16) -0.0058(13) -0.0050(14) 0.0025(14)
C4A 0.020(2) 0.0310(19) 0.0178(16) 0.0043(13) -0.0002(14) 0.0019(15)
C5A 0.019(2) 0.0267(19) 0.0269(18) 0.0097(14) 0.0017(15) -0.0023(15)
C6A 0.018(2) 0.0204(17) 0.0279(18) 0.0003(13) 0.0010(14) -0.0020(14)
C7A 0.0142(19) 0.0157(14) 0.0210(15) -0.0030(11) -0.0009(12) -0.0033(12)
C8A 0.016(2) 0.0239(17) 0.0180(15) 0.0001(12) -0.0032(13) 0.0003(14)
C9A 0.0111(19) 0.0156(15) 0.0206(15) -0.0001(11) -0.0028(12) -0.0007(12)
C10A 0.018(2) 0.0195(16) 0.0171(15) 0.0021(11) -0.0011(12) -0.0033(13)
C11A 0.015(2) 0.0190(16) 0.0209(15) -0.0002(12) -0.0003(12) -0.0019(13)
C12A 0.016(2) 0.0214(17) 0.0219(16) 0.0014(12) -0.0011(13) -0.0004(13)

loop_
_atom_type_symbol
_atom_type_description
_atom_type_scat_dispersion_real
_atom_type_scat_dispersion_imag
_atom_type_scat_source
C C -0.0001 0.0005 'International Tables Vol C Tables 4.2.6.8 and 6.1.1.4'
H H 0.0000 0.0000 'International Tables Vol C Tables 4.2.6.8 and 6.1.1.4'
N N 0.0005 0.0010 'International Tables Vol C Tables 4.2.6.8 and 6.1.1.4'
S S 0.0447 0.0411 'International Tables Vol C Tables 4.2.6.8 and 6.1.1.4'
I I -1.8842 0.6897 'International Tables Vol C Tables 4.2.6.8 and 6.1.1.4'

loop_
_geom_angle_atom_site_label_1
_geom_angle_atom_site_label_2
_geom_angle_atom_site_label_3
_geom_angle
_geom_angle_site_symmetry_1
_geom_angle_site_symmetry_3
_geom_angle_publ_flag
C7 S1 C11 97.73(16) . . ?
C1 N1 C9 122.0(3) . . ?
C1 N1 C10 116.3(3) . . ?
C9 N1 C10 121.6(3) . . ?
N1 C1 C2 121.6(3) . . ?
N1 C1 H1A 119.2 . . ?
C2 C1 H1A 119.2 . . ?
C3 C2 C1 119.3(3) . . ?
C3 C2 H2A 120.4 . . ?
C1 C2 H2A 120.4 . . ?
C2 C3 C8 120.6(3) . . ?
C2 C3 H3A 119.7 . . ?
C8 C3 H3A 119.7 . . ?
C5 C4 C8 120.8(3) . . ?
C5 C4 H4A 119.6 . . ?
C8 C4 H4A 119.6 . . ?
C4 C5 C6 120.0(3) . . ?
C4 C5 H5A 120.0 . . ?
C6 C5 H5A 120.0 . . ?
C7 C6 C5 121.9(3) . . ?
C7 C6 H6A 119.1 . . ?
C5 C6 H6A 119.1 . . ?
C6 C7 C9 118.9(3) . . ?
C6 C7 S1 117.8(3) . . ?
C9 C7 S1 123.3(2) . . ?
C4 C8 C3 121.5(3) . . ?
C4 C8 C9 119.6(3) . . ?
C3 C8 C9 118.9(3) . . ?
N1 C9 C7 123.6(3) . . ?
N1 C9 C8 117.6(3) . . ?
C7 C9 C8 118.8(3) . . ?
N1 C10 C12 107.8(3) . . ?
N1 C10 C11 108.8(3) . . ?
C12 C10 C11 116.6(3) . . ?
N1 C10 H10A 107.8 . . ?
C12 C10 H10A 107.8 . . ?
C11 C10 H10A 107.8 . . ?
C10 C11 S1 111.1(3) . . ?
C10 C11 H11A 109.4 . . ?
S1 C11 H11A 109.4 . . ?
C10 C11 H11B 109.4 . . ?
S1 C11 H11B 109.4 . . ?
H11A C11 H11B 108.0 . . ?
C10 C12 I1 113.2(2) . . ?
C10 C12 H12A 108.9 . . ?
I1 C12 H12A 108.9 . . ?
C10 C12 H12B 108.9 . . ?
I1 C12 H12B 108.9 . . ?
H12A C12 H12B 107.8 . . ?
C7A S1A C11A 97.71(16) . . ?
C1A N1A C9A 121.4(3) . . ?
C1A N1A C10A 116.0(3) . . ?
C9A N1A C10A 122.6(3) . . ?
N1A C1A C2A 121.4(3) . . ?
N1A C1A H1AA 119.3 . . ?
C2A C1A H1AA 119.3 . . ?
C3A C2A C1A 119.9(3) . . ?
C3A C2A H2AA 120.1 . . ?
C1A C2A H2AA 120.1 . . ?
C2A C3A C8A 119.8(3) . . ?
C2A C3A H3AA 120.1 . . ?
C8A C3A H3AA 120.1 . . ?
C5A C4A C8A 120.4(3) . . ?
C5A C4A H4AA 119.8 . . ?
C8A C4A H4AA 119.8 . . ?
C4A C5A C6A 120.0(3) . . ?
C4A C5A H5AA 120.0 . . ?
C6A C5A H5AA 120.0 . . ?
C7A C6A C5A 121.5(3) . . ?
C7A C6A H6AA 119.2 . . ?
C5A C6A H6AA 119.2 . . ?
C6A C7A C9A 119.4(3) . . ?
C6A C7A S1A 117.4(3) . . ?
C9A C7A S1A 123.2(3) . . ?
C4A C8A C3A 120.8(3) . . ?
C4A C8A C9A 119.6(3) . . ?
C3A C8A C9A 119.6(3) . . ?
N1A C9A C7A 123.1(3) . . ?
N1A C9A C8A 118.0(3) . . ?
C7A C9A C8A 118.9(3) . . ?
N1A C10A C11A 109.0(3) . . ?
N1A C10A C12A 107.1(3) . . ?
C11A C10A C12A 116.2(3) . . ?
N1A C10A H10B 108.1 . . ?
C11A C10A H10B 108.1 . . ?
C12A C10A H10B 108.1 . . ?
C10A C11A S1A 111.8(3) . . ?
C10A C11A H11C 109.3 . . ?
S1A C11A H11C 109.3 . . ?
C10A C11A H11D 109.3 . . ?
S1A C11A H11D 109.3 . . ?
H11C C11A H11D 107.9 . . ?
C10A C12A I1A 112.0(3) . . ?
C10A C12A H12C 109.2 . . ?
I1A C12A H12C 109.2 . . ?
C10A C12A H12D 109.2 . . ?
I1A C12A H12D 109.2 . . ?
H12C C12A H12D 107.9 . . ?

loop_
_geom_bond_atom_site_label_1
_geom_bond_atom_site_label_2
_geom_bond_distance
_geom_bond_site_symmetry_2
_geom_bond_publ_flag
I1 C12 2.169(3) . ?
S1 C7 1.769(3) . ?
S1 C11 1.810(4) . ?
N1 C1 1.342(5) . ?
N1 C9 1.400(4) . ?
N1 C10 1.513(4) . ?
C1 C2 1.398(5) . ?
C1 H1A 0.9500 . ?
C2 C3 1.379(6) . ?
C2 H2A 0.9500 . ?
C3 C8 1.418(5) . ?
C3 H3A 0.9500 . ?
C4 C5 1.371(6) . ?
C4 C8 1.414(5) . ?
C4 H4A 0.9500 . ?
C5 C6 1.410(5) . ?
C5 H5A 0.9500 . ?
C6 C7 1.393(5) . ?
C6 H6A 0.9500 . ?
C7 C9 1.431(5) . ?
C8 C9 1.444(5) . ?
C10 C12 1.520(5) . ?
C10 C11 1.542(5) . ?
C10 H10A 1.0000 . ?
C11 H11A 0.9900 . ?
C11 H11B 0.9900 . ?
C12 H12A 0.9900 . ?
C12 H12B 0.9900 . ?
I1A C12A 2.177(3) . ?
S1A C7A 1.778(4) . ?
S1A C11A 1.813(4) . ?
N1A C1A 1.355(4) . ?
N1A C9A 1.397(4) . ?
N1A C10A 1.504(4) . ?
C1A C2A 1.403(6) . ?
C1A H1AA 0.9500 . ?
C2A C3A 1.369(6) . ?
C2A H2AA 0.9500 . ?
C3A C8A 1.428(5) . ?
C3A H3AA 0.9500 . ?
C4A C5A 1.369(6) . ?
C4A C8A 1.427(5) . ?
C4A H4AA 0.9500 . ?
C5A C6A 1.418(5) . ?
C5A H5AA 0.9500 . ?
C6A C7A 1.384(5) . ?
C6A H6AA 0.9500 . ?
C7A C9A 1.429(4) . ?
C8A C9A 1.430(5) . ?
C10A C11A 1.519(5) . ?
C10A C12A 1.542(5) . ?
C10A H10B 1.0000 . ?
C11A H11C 0.9900 . ?
C11A H11D 0.9900 . ?
C12A H12C 0.9900 . ?
C12A H12D 0.9900 . ?

_cod_database_fobs_code 2108836
